data_8106299
loop_
_publ_author_name
'Zhang, Ning'
'Su, Meijie'
'Xu, Gaoyuan'
'Li, Huijun'

_publ_section_title
;
 Crystal structure of
 bis(N-(1-(pyrazin-2-yl)ethylidene)nicotinohydrazonato-\k3
 N,N&#x2032;,O)cadmium(II) -- methanol (1/1), C26H28N10O4Zn
;
_journal_issue 5
_journal_name_full 'Zeitschrift f\"ur Kristallographie - New Crystal Structures'
_journal_page_first 799
_journal_page_last 800
_journal_paper_doi 10.1515/ncrs-2017-0431
_journal_volume 233
_journal_year 2018
_chemical_formula_moiety 'C13 H14 Cd0.50 N5 O2'
_chemical_formula_sum 'C13 H14 Cd0.5 N5 O2'
_chemical_formula_weight 328.49
_space_group_crystal_system monoclinic
_space_group_IT_number 15
_space_group_name_Hall '-C 2yc'
_space_group_name_H-M_alt 'C 1 2/c 1'
_atom_sites_solution_hydrogens geom
_cell_angle_alpha 90
_cell_angle_beta 108.596(4)
_cell_angle_gamma 90
_cell_formula_units_Z 8
_cell_length_a 14.507(4)
_cell_length_b 16.776(5)
_cell_length_c 12.151(3)
_cell_measurement_reflns_used 4533
_cell_measurement_temperature 293(2)
_cell_measurement_theta_max 25.00
_cell_measurement_theta_min 1.80
_cell_volume 2802.8(13)
_computing_cell_refinement 'Bruker XSCANS'
_computing_data_collection 'Bruker XSCANS'
_computing_data_reduction 'Bruker SHELXTL'
_computing_molecular_graphics 'Bruker SHELXTL'
_computing_publication_material 'Bruker SHELXTL'
_computing_structure_refinement 'SHELXL-2013 (Sheldrick, 2013)'
_computing_structure_solution 'Bruker SHELXTL'
_diffrn_ambient_temperature 293(2)
_diffrn_measured_fraction_theta_full 0.972
_diffrn_measured_fraction_theta_max 0.999
_diffrn_measurement_device_type 'Bruker SMART APEX CCD'
_diffrn_measurement_method '\w scans'
_diffrn_radiation_type MoK\a
_diffrn_radiation_wavelength 0.71073
_diffrn_reflns_av_R_equivalents 0.0172
_diffrn_reflns_av_unetI/netI 0.0191
_diffrn_reflns_Laue_measured_fraction_full 0.972
_diffrn_reflns_Laue_measured_fraction_max 0.999
_diffrn_reflns_limit_h_max 17
_diffrn_reflns_limit_h_min -17
_diffrn_reflns_limit_k_max 15
_diffrn_reflns_limit_k_min -19
_diffrn_reflns_limit_l_max 14
_diffrn_reflns_limit_l_min -14
_diffrn_reflns_number 7050
_diffrn_reflns_point_group_measured_fraction_full 0.972
_diffrn_reflns_point_group_measured_fraction_max 0.999
_diffrn_reflns_theta_full 25.242
_diffrn_reflns_theta_max 25.000
_diffrn_reflns_theta_min 1.915
_exptl_absorpt_coefficient_mu 0.831
_exptl_absorpt_correction_T_max 0.4486
_exptl_absorpt_correction_T_min 0.3658
_exptl_absorpt_correction_type multi-scan
_exptl_absorpt_process_details 'SADABS (Bruker, 2008)'
_exptl_crystal_colour yellow
_exptl_crystal_density_diffrn 1.557
_exptl_crystal_description block
_exptl_crystal_F_000 1336
_exptl_crystal_size_max 0.3
_exptl_crystal_size_mid 0.2
_exptl_crystal_size_min 0.2
_refine_diff_density_max 0.410
_refine_diff_density_min -0.476
_refine_diff_density_rms 0.057
_refine_ls_extinction_coef .
_refine_ls_extinction_method none
_refine_ls_goodness_of_fit_ref 1.068
_refine_ls_hydrogen_treatment constr
_refine_ls_matrix_type full
_refine_ls_number_parameters 189
_refine_ls_number_reflns 2474
_refine_ls_number_restraints 0
_refine_ls_restrained_S_all 1.068
_refine_ls_R_factor_all 0.0283
_refine_ls_R_factor_gt 0.0258
_refine_ls_shift/su_max 0.000
_refine_ls_shift/su_mean 0.000
_refine_ls_structure_factor_coef Fsqd
_refine_ls_weighting_details
;
 w=1/[\s^2^(Fo^2^)+(0.0374P)^2^+3.5345P]
 where P=(Fo^2^+2Fc^2^)/3
;
_refine_ls_weighting_scheme calc
_refine_ls_wR_factor_gt 0.0702
_refine_ls_wR_factor_ref 0.0719
_reflns_Friedel_coverage 0.000
_reflns_Friedel_fraction_full .
_reflns_Friedel_fraction_max .
_reflns_number_gt 2307
_reflns_number_total 2474
_reflns_threshold_expression 'I > 2\s(I)'
_cod_data_source_file suppl_ncrs-2017-0431_suppl.cif
_cod_data_source_block 1
_cod_original_sg_symbol_H-M 'C 2/c'
_cod_original_formula_sum 'C13 H14 Cd0.50 N5 O2'
_cod_database_code 8106299
_shelx_space_group_comment
;
The symmetry employed for this shelxl refinement is uniquely defined
by the following loop, which should always be used as a source of
symmetry information in preference to the above space-group names.
They are only intended as comments.
;
_shelxl_version_number 2013-2

loop_
_space_group_symop_operation_xyz
'x, y, z'
'-x, y, -z+1/2'
'x+1/2, y+1/2, z'
'-x+1/2, y+1/2, -z+1/2'
'-x, -y, -z'
'x, -y, z-1/2'
'-x+1/2, -y+1/2, -z'
'x+1/2, -y+1/2, z-1/2'

loop_
_atom_site_label
_atom_site_type_symbol
_atom_site_fract_x
_atom_site_fract_y
_atom_site_fract_z
_atom_site_U_iso_or_equiv
_atom_site_adp_type
_atom_site_occupancy
_atom_site_site_symmetry_order
_atom_site_calc_flag
_atom_site_refinement_flags_posn
_atom_site_refinement_flags_adp
_atom_site_refinement_flags_occupancy
_atom_site_disorder_assembly
_atom_site_disorder_group
Cd1 Cd 0.5000 0.41214(2) 0.2500 0.03854(11) Uani 1 2 d S T P . .
O1 O 0.38337(14) 0.48816(11) 0.13097(15) 0.0493(5) Uani 1 1 d . . . . .
N1 N 0.61917(17) 0.31227(14) 0.23706(19) 0.0483(5) Uani 1 1 d . . . . .
N2 N 0.7502(2) 0.20581(18) 0.1971(3) 0.0715(8) Uani 1 1 d . . . . .
N3 N 0.48666(14) 0.38403(12) 0.06279(17) 0.0353(4) Uani 1 1 d . . . . .
N4 N 0.41315(15) 0.42105(12) -0.02201(18) 0.0379(5) Uani 1 1 d . . . . .
N5 N 0.1476(2) 0.60124(17) -0.0934(2) 0.0632(7) Uani 1 1 d . . . . .
C1 C 0.6858(2) 0.2756(2) 0.3227(3) 0.0645(9) Uani 1 1 d . . . . .
H1 H 0.6891 0.2864 0.3989 0.077 Uiso 1 1 calc R U . . .
C2 C 0.7499(3) 0.2223(2) 0.3024(3) 0.0718(10) Uani 1 1 d . . . . .
H2 H 0.7946 0.1971 0.3651 0.086 Uiso 1 1 calc R U . . .
C3 C 0.6838(2) 0.24277(19) 0.1114(3) 0.0576(7) Uani 1 1 d . . . . .
H3 H 0.6818 0.2321 0.0356 0.069 Uiso 1 1 calc R U . . .
C4 C 0.61728(18) 0.29628(15) 0.1287(2) 0.0402(6) Uani 1 1 d . . . . .
C5 C 0.54229(17) 0.33583(15) 0.0320(2) 0.0384(5) Uani 1 1 d . . . . .
C6 C 0.5351(2) 0.3194(2) -0.0914(2) 0.0549(7) Uani 1 1 d . . . . .
H6A H 0.4808 0.3479 -0.1422 0.082 Uiso 1 1 calc R U . . .
H6B H 0.5262 0.2632 -0.1064 0.082 Uiso 1 1 calc R U . . .
H6C H 0.5938 0.3364 -0.1048 0.082 Uiso 1 1 calc R U . . .
C7 C 0.36656(17) 0.47196(14) 0.0246(2) 0.0361(5) Uani 1 1 d . . . . .
C8 C 0.28466(17) 0.51397(14) -0.0613(2) 0.0369(5) Uani 1 1 d . . . . .
C9 C 0.2676(2) 0.50925(18) -0.1795(2) 0.0476(6) Uani 1 1 d . . . . .
H9 H 0.3070 0.4778 -0.2091 0.057 Uiso 1 1 calc R U . . .
C10 C 0.1919(2) 0.5515(2) -0.2525(3) 0.0586(8) Uani 1 1 d . . . . .
H10 H 0.1796 0.5497 -0.3324 0.070 Uiso 1 1 calc R U . . .
C11 C 0.1345(2) 0.5965(2) -0.2065(3) 0.0627(9) Uani 1 1 d . . . . .
H11 H 0.0837 0.6253 -0.2570 0.075 Uiso 1 1 calc R U . . .
C12 C 0.2225(2) 0.56106(18) -0.0233(3) 0.0503(7) Uani 1 1 d . . . . .
H12 H 0.2339 0.5649 0.0563 0.060 Uiso 1 1 calc R U . . .
O2 O 0.4784(3) 0.1325(3) -0.0114(4) 0.1442(15) Uani 1 1 d . . . . .
H2A H 0.5123 0.1045 -0.0384 0.216 Uiso 1 1 calc R U . . .
C13 C 0.4802(5) 0.1030(4) 0.0939(6) 0.134(2) Uani 1 1 d . . . . .
H13A H 0.5333 0.1265 0.1538 0.201 Uiso 1 1 calc R U . . .
H13B H 0.4884 0.0462 0.0946 0.201 Uiso 1 1 calc R U . . .
H13C H 0.4201 0.1156 0.1073 0.201 Uiso 1 1 calc R U . . .

loop_
_atom_site_aniso_label
_atom_site_aniso_U_11
_atom_site_aniso_U_22
_atom_site_aniso_U_33
_atom_site_aniso_U_23
_atom_site_aniso_U_13
_atom_site_aniso_U_12
Cd1 0.04710(17) 0.04446(17) 0.02492(15) 0.000 0.01268(11) 0.000
O1 0.0643(12) 0.0572(11) 0.0273(9) 0.0012(8) 0.0162(8) 0.0168(9)
N1 0.0549(13) 0.0532(14) 0.0373(12) 0.0026(10) 0.0153(10) 0.0119(11)
N2 0.0686(17) 0.0768(19) 0.0690(19) 0.0029(15) 0.0216(15) 0.0314(15)
N3 0.0371(10) 0.0407(11) 0.0281(10) -0.0021(8) 0.0105(8) -0.0019(9)
N4 0.0384(11) 0.0460(12) 0.0283(11) -0.0011(8) 0.0094(9) 0.0024(9)
N5 0.0604(16) 0.0740(18) 0.0536(16) 0.0019(13) 0.0161(13) 0.0206(13)
C1 0.073(2) 0.077(2) 0.0405(16) 0.0112(15) 0.0143(15) 0.0260(17)
C2 0.070(2) 0.082(2) 0.059(2) 0.0131(18) 0.0136(17) 0.0300(18)
C3 0.0575(17) 0.0656(19) 0.0525(17) -0.0054(15) 0.0214(14) 0.0129(15)
C4 0.0428(13) 0.0402(14) 0.0412(14) -0.0037(11) 0.0182(11) -0.0007(10)
C5 0.0395(13) 0.0426(14) 0.0354(13) -0.0056(10) 0.0150(11) -0.0027(10)
C6 0.0611(18) 0.0686(19) 0.0372(15) -0.0091(13) 0.0189(13) 0.0089(14)
C7 0.0401(12) 0.0372(12) 0.0325(13) 0.0023(10) 0.0136(10) -0.0040(10)
C8 0.0386(13) 0.0395(13) 0.0337(13) 0.0006(10) 0.0130(10) -0.0040(10)
C9 0.0461(14) 0.0602(17) 0.0374(14) 0.0008(12) 0.0144(12) 0.0037(12)
C10 0.0554(17) 0.080(2) 0.0360(15) 0.0064(15) 0.0081(13) 0.0081(16)
C11 0.0522(17) 0.077(2) 0.0518(19) 0.0095(15) 0.0067(15) 0.0167(15)
C12 0.0547(16) 0.0554(16) 0.0409(15) -0.0002(13) 0.0155(13) 0.0085(13)
O2 0.104(3) 0.214(5) 0.109(3) -0.010(3) 0.026(2) 0.008(3)
C13 0.149(5) 0.157(6) 0.103(4) 0.010(4) 0.049(4) -0.027(4)

loop_
_atom_type_symbol
_atom_type_description
_atom_type_scat_dispersion_real
_atom_type_scat_dispersion_imag
_atom_type_scat_source
C C 0.0033 0.0016 'International Tables Vol C Tables 4.2.6.8 and 6.1.1.4'
H H 0.0000 0.0000 'International Tables Vol C Tables 4.2.6.8 and 6.1.1.4'
Cd Cd -0.8075 1.2024 'International Tables Vol C Tables 4.2.6.8 and 6.1.1.4'
N N 0.0061 0.0033 'International Tables Vol C Tables 4.2.6.8 and 6.1.1.4'
O O 0.0106 0.0060 'International Tables Vol C Tables 4.2.6.8 and 6.1.1.4'

loop_
_geom_angle_atom_site_label_1
_geom_angle_atom_site_label_2
_geom_angle_atom_site_label_3
_geom_angle
_geom_angle_site_symmetry_1
_geom_angle_site_symmetry_3
O1 Cd1 O1 110.61(10) 2_655 .
O1 Cd1 N3 124.79(7) 2_655 .
O1 Cd1 N3 70.48(7) . .
O1 Cd1 N3 70.48(7) 2_655 2_655
O1 Cd1 N3 124.79(7) . 2_655
N3 Cd1 N3 156.02(11) . 2_655
O1 Cd1 N1 138.71(7) 2_655 2_655
O1 Cd1 N1 91.58(8) . 2_655
N3 Cd1 N1 94.93(7) . 2_655
N3 Cd1 N1 68.27(7) 2_655 2_655
O1 Cd1 N1 91.58(8) 2_655 .
O1 Cd1 N1 138.71(7) . .
N3 Cd1 N1 68.27(7) . .
N3 Cd1 N1 94.93(7) 2_655 .
N1 Cd1 N1 93.63(12) 2_655 .
C7 O1 Cd1 113.38(15) . .
C1 N1 C4 117.5(2) . .
C1 N1 Cd1 128.4(2) . .
C4 N1 Cd1 114.07(17) . .
C2 N2 C3 116.1(3) . .
C5 N3 N4 118.6(2) . .
C5 N3 Cd1 124.32(17) . .
N4 N3 Cd1 117.11(14) . .
C7 N4 N3 110.6(2) . .
C11 N5 C12 116.8(3) . .
N1 C1 C2 122.0(3) . .
N1 C1 H1 119.0 . .
C2 C1 H1 119.0 . .
N2 C2 C1 121.9(3) . .
N2 C2 H2 119.0 . .
C1 C2 H2 119.0 . .
N2 C3 C4 123.5(3) . .
N2 C3 H3 118.3 . .
C4 C3 H3 118.3 . .
N1 C4 C3 119.0(3) . .
N1 C4 C5 118.1(2) . .
C3 C4 C5 122.9(2) . .
N3 C5 C4 115.1(2) . .
N3 C5 C6 124.1(2) . .
C4 C5 C6 120.8(2) . .
C5 C6 H6A 109.5 . .
C5 C6 H6B 109.5 . .
H6A C6 H6B 109.5 . .
C5 C6 H6C 109.5 . .
H6A C6 H6C 109.5 . .
H6B C6 H6C 109.5 . .
O1 C7 N4 128.1(2) . .
O1 C7 C8 117.8(2) . .
N4 C7 C8 114.1(2) . .
C9 C8 C12 117.4(2) . .
C9 C8 C7 122.8(2) . .
C12 C8 C7 119.7(2) . .
C10 C9 C8 119.0(3) . .
C10 C9 H9 120.5 . .
C8 C9 H9 120.5 . .
C11 C10 C9 119.2(3) . .
C11 C10 H10 120.4 . .
C9 C10 H10 120.4 . .
N5 C11 C10 123.4(3) . .
N5 C11 H11 118.3 . .
C10 C11 H11 118.3 . .
N5 C12 C8 124.1(3) . .
N5 C12 H12 117.9 . .
C8 C12 H12 117.9 . .
C13 O2 H2A 109.5 . .
O2 C13 H13A 109.5 . .
O2 C13 H13B 109.5 . .
H13A C13 H13B 109.5 . .
O2 C13 H13C 109.5 . .
H13A C13 H13C 109.5 . .
H13B C13 H13C 109.5 . .

loop_
_geom_bond_atom_site_label_1
_geom_bond_atom_site_label_2
_geom_bond_distance
_geom_bond_site_symmetry_2
Cd1 O1 2.2405(18) 2_655
Cd1 O1 2.2405(18) .
Cd1 N3 2.270(2) .
Cd1 N3 2.270(2) 2_655
Cd1 N1 2.448(2) 2_655
Cd1 N1 2.448(2) .
O1 C7 1.267(3) .
N1 C1 1.324(4) .
N1 C4 1.336(3) .
N2 C2 1.310(4) .
N2 C3 1.326(4) .
N3 C5 1.280(3) .
N3 N4 1.373(3) .
N4 C7 1.323(3) .
N5 C11 1.328(4) .
N5 C12 1.331(4) .
C1 C2 1.367(4) .
C1 H1 0.9300 .
C2 H2 0.9300 .
C3 C4 1.382(4) .
C3 H3 0.9300 .
C4 C5 1.479(4) .
C5 C6 1.496(4) .
C6 H6A 0.9600 .
C6 H6B 0.9600 .
C6 H6C 0.9600 .
C7 C8 1.486(3) .
C8 C9 1.379(4) .
C8 C12 1.384(4) .
C9 C10 1.369(4) .
C9 H9 0.9300 .
C10 C11 1.368(5) .
C10 H10 0.9300 .
C11 H11 0.9300 .
C12 H12 0.9300 .
O2 C13 1.364(7) .
O2 H2A 0.8200 .
C13 H13A 0.9600 .
C13 H13B 0.9600 .
C13 H13C 0.9600 .

loop_
_geom_hbond_atom_site_label_D
_geom_hbond_atom_site_label_H
_geom_hbond_atom_site_label_A
_geom_hbond_distance_DH
_geom_hbond_distance_HA
_geom_hbond_distance_DA
_geom_hbond_angle_DHA
_geom_hbond_site_symmetry_A
O2 H2A N5 0.82 2.27 2.975(5) 144.8 3_545

loop_
_geom_torsion_atom_site_label_1
_geom_torsion_atom_site_label_2
_geom_torsion_atom_site_label_3
_geom_torsion_atom_site_label_4
_geom_torsion
_geom_torsion_site_symmetry_1
_geom_torsion_site_symmetry_2
_geom_torsion_site_symmetry_3
_geom_torsion_site_symmetry_4
C5 N3 N4 C7 -176.4(2) . . . .
Cd1 N3 N4 C7 4.2(2) . . . .
C4 N1 C1 C2 -0.9(5) . . . .
Cd1 N1 C1 C2 -178.1(3) . . . .
C3 N2 C2 C1 -1.0(6) . . . .
N1 C1 C2 N2 1.4(6) . . . .
C2 N2 C3 C4 0.3(5) . . . .
C1 N1 C4 C3 0.2(4) . . . .
Cd1 N1 C4 C3 177.8(2) . . . .
C1 N1 C4 C5 179.1(3) . . . .
Cd1 N1 C4 C5 -3.4(3) . . . .
N2 C3 C4 N1 0.1(5) . . . .
N2 C3 C4 C5 -178.7(3) . . . .
N4 N3 C5 C4 -177.9(2) . . . .
Cd1 N3 C5 C4 1.5(3) . . . .
N4 N3 C5 C6 2.6(4) . . . .
Cd1 N3 C5 C6 -178.1(2) . . . .
N1 C4 C5 N3 1.5(3) . . . .
C3 C4 C5 N3 -179.7(3) . . . .
N1 C4 C5 C6 -178.9(3) . . . .
C3 C4 C5 C6 -0.1(4) . . . .
Cd1 O1 C7 N4 -5.0(3) . . . .
Cd1 O1 C7 C8 174.78(16) . . . .
N3 N4 C7 O1 0.6(3) . . . .
N3 N4 C7 C8 -179.18(19) . . . .
O1 C7 C8 C9 171.1(2) . . . .
N4 C7 C8 C9 -9.1(3) . . . .
O1 C7 C8 C12 -8.0(4) . . . .
N4 C7 C8 C12 171.8(2) . . . .
C12 C8 C9 C10 0.8(4) . . . .
C7 C8 C9 C10 -178.4(3) . . . .
C8 C9 C10 C11 -0.7(5) . . . .
C12 N5 C11 C10 1.8(5) . . . .
C9 C10 C11 N5 -0.6(6) . . . .
C11 N5 C12 C8 -1.8(5) . . . .
C9 C8 C12 N5 0.5(4) . . . .
C7 C8 C12 N5 179.7(3) . . . .
